data_7018822
loop_
_publ_author_name
'Zelga, Karolina'
'Leszczy\'nski, Micha\/l'
'Justyniak, Iwona'
'Kornowicz, Arkadiusz'
'Cabaj, Maciej'
'Wheatley, Andrew E. H.'
'Lewi\'nski, Janusz'

_publ_section_title
;
 Synthesis, structure and unique reactivity of the ethylzinc derivative of
 a bicyclic guanidine
;
_journal_issue 19
_journal_name_full 'Dalton Transactions'
_journal_page_first 5934
_journal_paper_doi 10.1039/c2dt11959e
_journal_volume 41
_journal_year 2012
_chemical_formula_sum 'C36 H68 N12 O Zn5'
_chemical_formula_weight 1011.97
_chemical_name_systematic
;
?
;
_space_group_IT_number 33
_symmetry_cell_setting orthorhombic
_symmetry_space_group_name_Hall 'P 2c -2n'
_symmetry_space_group_name_H-M 'P n a 21'
_atom_sites_solution_hydrogens geom
_atom_sites_solution_primary direct
_atom_sites_solution_secondary difmap
_audit_creation_method SHELXL-97
_cell_angle_alpha 90.00
_cell_angle_beta 90.00
_cell_angle_gamma 90.00
_cell_formula_units_Z 4
_cell_length_a 19.9841(4)
_cell_length_b 10.5322(10)
_cell_length_c 20.1641(10)
_cell_measurement_reflns_used 5328
_cell_measurement_temperature 100(2)
_cell_measurement_theta_max 27.485
_cell_measurement_theta_min 0.407
_cell_volume 4244.1(5)
_computing_cell_refinement 'Denzo & Scalepak (Otwinowski, Minor, 1997)'
_computing_data_collection 'Collect (Nonius B.V. 1998)'
_computing_data_reduction 'Denzo & Scalepak (Otwinowski, Minor, 1997)'
_computing_molecular_graphics
;
DIAMOND v2.1 (Brandenburg, 1999)
Ortep-3 for Windows, L.J.Farrugia (1997) J.Appl.Cryst. 30, 565,
ORTEP III (Burnett, Johnson, 1996)
;
_computing_publication_material
;
SHELXL-97 (Sheldrick, 1997),
;
_computing_structure_refinement 'SHELXL-97 (Sheldrick, 1997)'
_computing_structure_solution 'SHELXS-97 (Sheldrick, 1990)'
_diffrn_ambient_temperature 100(2)
_diffrn_measured_fraction_theta_full 0.992
_diffrn_measured_fraction_theta_max 0.992
_diffrn_measurement_device '\k-geometry diffractometr'
_diffrn_measurement_device_type 'Nonius Kappa-CCD'
_diffrn_measurement_method 'area detector \w scans'
_diffrn_radiation_monochromator graphite
_diffrn_radiation_source 'fine-focus sealed tube'
_diffrn_radiation_type MoK\a
_diffrn_radiation_wavelength 0.71073
_diffrn_reflns_av_R_equivalents 0.0000
_diffrn_reflns_av_sigmaI/netI 0.0510
_diffrn_reflns_limit_h_max 22
_diffrn_reflns_limit_h_min -22
_diffrn_reflns_limit_k_max 12
_diffrn_reflns_limit_k_min -12
_diffrn_reflns_limit_l_max 23
_diffrn_reflns_limit_l_min -23
_diffrn_reflns_number 6162
_diffrn_reflns_theta_full 24.10
_diffrn_reflns_theta_max 24.10
_diffrn_reflns_theta_min 2.41
_exptl_absorpt_coefficient_mu 2.830
_exptl_absorpt_correction_type multi-scan
_exptl_absorpt_process_details 'Scalepak (Otwinowski, Minor, 1997)'
_exptl_crystal_colour colorless
_exptl_crystal_density_diffrn 1.584
_exptl_crystal_density_method 'not measured'
_exptl_crystal_description hexagonal
_exptl_crystal_F_000 2104
_exptl_crystal_size_max 0.44
_exptl_crystal_size_mid 0.42
_exptl_crystal_size_min 0.38
_refine_diff_density_max 0.889
_refine_diff_density_min -0.772
_refine_diff_density_rms 0.149
_refine_ls_abs_structure_details 'Flack H D (1983), Acta Cryst. A39, 876-881'
_refine_ls_abs_structure_Flack 0.46(4)
_refine_ls_extinction_method none
_refine_ls_goodness_of_fit_ref 1.105
_refine_ls_hydrogen_treatment constr
_refine_ls_matrix_type full
_refine_ls_number_parameters 540
_refine_ls_number_reflns 6162
_refine_ls_number_restraints 71
_refine_ls_restrained_S_all 1.103
_refine_ls_R_factor_all 0.0805
_refine_ls_R_factor_gt 0.0643
_refine_ls_shift/su_max 0.004
_refine_ls_shift/su_mean 0.001
_refine_ls_structure_factor_coef Fsqd
_refine_ls_weighting_details 'calc w=1/[\s^2^(Fo^2^)+(0.0739P)^2^+41.0429P] where P=(Fo^2^+2Fc^2^)/3'
_refine_ls_weighting_scheme calc
_refine_ls_wR_factor_gt 0.1488
_refine_ls_wR_factor_ref 0.1824
_reflns_number_gt 5375
_reflns_number_total 6162
_reflns_threshold_expression I>2\s(I)
_cod_data_source_file c2dt11959e.txt
_cod_data_source_block shelxl_1_4
_cod_depositor_comments
;
The following automatic conversions were performed:

'_symmetry_cell_setting' value 'Orthorhombic' changed to
'orthorhombic' according to
/home/saulius/struct/CIF-dictionaries/cif_core.dic dictionary named
'cif_core.dic' version 2.4.1 from 2010-06-29.

Automatic conversion script
Id: cif_fix_values 1715 2011-07-08 13:25:40Z adriana 
;
_cod_database_code 7018822

loop_
_symmetry_equiv_pos_as_xyz
'x, y, z'
'-x, -y, z+1/2'
'-x+1/2, y+1/2, z+1/2'
'x+1/2, -y+1/2, z'

loop_
_atom_site_label
_atom_site_type_symbol
_atom_site_fract_x
_atom_site_fract_y
_atom_site_fract_z
_atom_site_U_iso_or_equiv
_atom_site_adp_type
_atom_site_occupancy
_atom_site_symmetry_multiplicity
_atom_site_calc_flag
_atom_site_refinement_flags
_atom_site_disorder_assembly
_atom_site_disorder_group
C1 C 0.3552(7) 0.5364(13) 0.2064(7) 0.048(4) Uani 1 1 d . . .
H1A H 0.3497 0.5457 0.2550 0.057 Uiso 1 1 calc R . .
H1B H 0.3885 0.6003 0.1920 0.057 Uiso 1 1 calc R . .
C2 C 0.2889(8) 0.5683(15) 0.1739(10) 0.068(5) Uani 1 1 d . . .
H2A H 0.2931 0.5600 0.1256 0.102 Uiso 1 1 calc R . .
H2B H 0.2763 0.6557 0.1850 0.102 Uiso 1 1 calc R . .
H2C H 0.2543 0.5099 0.1899 0.102 Uiso 1 1 calc R . .
C3 C 0.5763(13) 0.0638(18) 0.2719(13) 0.111(10) Uani 1 1 d . . .
H3A H 0.6100 0.1246 0.2887 0.134 Uiso 1 1 calc R A 1
H3B H 0.5506 0.0311 0.3103 0.134 Uiso 1 1 calc R A 1
C5 C 0.5374(10) 0.3855(14) -0.0150(10) 0.076(6) Uani 1 1 d . . .
H5A H 0.5027 0.4436 -0.0324 0.091 Uiso 1 1 calc R . .
H5B H 0.5798 0.4340 -0.0129 0.091 Uiso 1 1 calc R . .
C6 C 0.5466(13) 0.2797(17) -0.0648(9) 0.099(9) Uani 1 1 d . . .
H6A H 0.5592 0.3158 -0.1078 0.149 Uiso 1 1 calc R . .
H6B H 0.5047 0.2323 -0.0693 0.149 Uiso 1 1 calc R . .
H6C H 0.5820 0.2223 -0.0495 0.149 Uiso 1 1 calc R . .
C7 C 0.3472(6) 0.5188(13) -0.0149(7) 0.040(3) Uani 1 1 d . . .
H7A H 0.3509 0.5152 -0.0639 0.047 Uiso 1 1 calc R . .
H7B H 0.3004 0.5417 -0.0040 0.047 Uiso 1 1 calc R . .
C8 C 0.3924(8) 0.6222(13) 0.0101(12) 0.070(6) Uani 1 1 d . . .
H8A H 0.3878 0.6295 0.0583 0.106 Uiso 1 1 calc R . .
H8B H 0.3801 0.7029 -0.0108 0.106 Uiso 1 1 calc R . .
H8C H 0.4389 0.6016 -0.0010 0.106 Uiso 1 1 calc R . .
C9 C 0.2951(13) 0.2500(18) 0.2791(12) 0.105(9) Uani 1 1 d . . .
H9A H 0.3157 0.2762 0.3216 0.126 Uiso 1 1 calc R . .
H9B H 0.2716 0.3246 0.2604 0.126 Uiso 1 1 calc R . .
C10 C 0.2477(10) 0.1510(17) 0.2913(12) 0.088(7) Uani 1 1 d . . .
H10A H 0.2229 0.1334 0.2498 0.105 Uiso 1 1 calc R . .
H10B H 0.2151 0.1807 0.3248 0.105 Uiso 1 1 calc R . .
C11 C 0.2792(8) 0.0299(15) 0.3153(8) 0.053(4) Uani 1 1 d . . .
H11A H 0.2889 0.0368 0.3633 0.064 Uiso 1 1 calc R . .
H11B H 0.2477 -0.0416 0.3087 0.064 Uiso 1 1 calc R . .
C12 C 0.3669(9) -0.1225(15) 0.2891(8) 0.059(4) Uani 1 1 d . . .
H12A H 0.3367 -0.1839 0.2670 0.071 Uiso 1 1 calc R . .
H12B H 0.3668 -0.1420 0.3371 0.071 Uiso 1 1 calc R . .
C13 C 0.4350(8) -0.1402(15) 0.2633(7) 0.052(4) Uani 1 1 d . . .
H13A H 0.4459 -0.2317 0.2602 0.062 Uiso 1 1 calc R . .
H13B H 0.4681 -0.0988 0.2928 0.062 Uiso 1 1 calc R . .
C14 C 0.4358(7) -0.0795(11) 0.1951(6) 0.039(3) Uani 1 1 d . E .
H14A H 0.4803 -0.0928 0.1748 0.047 Uiso 1 1 calc R . .
H14B H 0.4022 -0.1223 0.1667 0.047 Uiso 1 1 calc R . .
C15 C 0.3687(6) 0.0912(12) 0.2368(5) 0.032(3) Uani 1 1 d . E .
C16 C 0.6301(7) 0.1926(19) 0.1289(11) 0.086(7) Uani 1 1 d . E .
H16A H 0.6471 0.1251 0.1586 0.104 Uiso 1 1 calc R . .
H16B H 0.6334 0.2745 0.1527 0.104 Uiso 1 1 calc R . .
C17 C 0.6728(8) 0.198(2) 0.0673(13) 0.100(9) Uani 1 1 d . . .
H17A H 0.7197 0.2182 0.0790 0.120 Uiso 1 1 calc R . .
H17B H 0.6559 0.2640 0.0366 0.120 Uiso 1 1 calc R . .
C18 C 0.6687(7) 0.0680(16) 0.0350(10) 0.066(5) Uani 1 1 d . E .
H18A H 0.6855 0.0739 -0.0111 0.079 Uiso 1 1 calc R . .
H18B H 0.6979 0.0082 0.0594 0.079 Uiso 1 1 calc R . .
C19 C 0.5943(8) -0.0863(13) -0.0119(9) 0.051(4) Uani 1 1 d . E .
H19A H 0.6300 -0.1496 -0.0036 0.061 Uiso 1 1 calc R . .
H19B H 0.5990 -0.0552 -0.0580 0.061 Uiso 1 1 calc R . .
C20 C 0.5254(7) -0.1481(12) -0.0026(7) 0.045(3) Uani 1 1 d . . .
H20A H 0.5160 -0.2070 -0.0398 0.053 Uiso 1 1 calc R . .
H20B H 0.5243 -0.1970 0.0393 0.053 Uiso 1 1 calc R . .
C21 C 0.4747(6) -0.0455(13) -0.0009(6) 0.040(3) Uani 1 1 d . E .
H21A H 0.4763 0.0024 -0.0431 0.048 Uiso 1 1 calc R . .
H21B H 0.4296 -0.0836 0.0031 0.048 Uiso 1 1 calc R . .
C22 C 0.5485(6) 0.0732(14) 0.0662(6) 0.038(3) Uani 1 1 d . E .
C23 C 0.4796(9) 0.3300(19) 0.3079(8) 0.088(7) Uani 1 1 d D . .
H23A H 0.4677 0.2424 0.3213 0.106 Uiso 1 1 calc R B 1
H23B H 0.4431 0.3878 0.3218 0.106 Uiso 1 1 calc R B 1
C28 C 0.5781(7) 0.5630(12) 0.1340(10) 0.075(6) Uani 1 1 d D . .
H28A H 0.5716 0.5779 0.0859 0.091 Uiso 1 1 calc R C 1
H28B H 0.6254 0.5377 0.1400 0.091 Uiso 1 1 calc R C 1
C29 C 0.5293(8) 0.4376(13) 0.2153(12) 0.064(6) Uani 1 1 d . . .
C30 C 0.3365(9) 0.1939(15) -0.1001(7) 0.056(4) Uani 1 1 d . . .
H30A H 0.3619 0.1228 -0.1200 0.067 Uiso 1 1 calc R . .
H30B H 0.3564 0.2745 -0.1158 0.067 Uiso 1 1 calc R . .
C31 C 0.2629(9) 0.1866(15) -0.1221(7) 0.056(4) Uani 1 1 d . . .
H31A H 0.2364 0.2551 -0.1010 0.067 Uiso 1 1 calc R . .
H31B H 0.2593 0.1953 -0.1708 0.067 Uiso 1 1 calc R . .
C32 C 0.2376(7) 0.0578(12) -0.1001(7) 0.042(3) Uani 1 1 d . . .
H32A H 0.1880 0.0581 -0.1008 0.050 Uiso 1 1 calc R . .
H32B H 0.2531 -0.0074 -0.1319 0.050 Uiso 1 1 calc R . .
C33 C 0.2317(7) -0.0934(12) -0.0084(7) 0.044(3) Uani 1 1 d . . .
H33A H 0.2400 -0.1616 -0.0412 0.053 Uiso 1 1 calc R . .
H33B H 0.1827 -0.0824 -0.0043 0.053 Uiso 1 1 calc R . .
C34 C 0.2596(7) -0.1345(11) 0.0582(7) 0.040(3) Uani 1 1 d . . .
H34A H 0.3020 -0.1817 0.0520 0.048 Uiso 1 1 calc R . .
H34B H 0.2273 -0.1906 0.0811 0.048 Uiso 1 1 calc R . .
C35 C 0.2719(6) -0.0156(12) 0.0990(7) 0.041(3) Uani 1 1 d . E .
H35A H 0.2292 0.0303 0.1054 0.049 Uiso 1 1 calc R . .
H35B H 0.2892 -0.0398 0.1433 0.049 Uiso 1 1 calc R . .
C36 C 0.3071(6) 0.0921(11) 0.0011(6) 0.032(3) Uani 1 1 d . E .
N1 N 0.3482(6) 0.2100(11) 0.2328(5) 0.044(3) Uani 1 1 d . . .
N2 N 0.3404(6) 0.0058(11) 0.2794(6) 0.044(3) Uani 1 1 d . . .
N3 N 0.4214(5) 0.0562(10) 0.1966(5) 0.038(2) Uani 1 1 d . . .
N4 N 0.5590(5) 0.1669(11) 0.1130(6) 0.050(3) Uani 1 1 d . . .
N5 N 0.6009(5) 0.0187(11) 0.0342(7) 0.050(3) Uani 1 1 d . . .
N6 N 0.4857(5) 0.0419(10) 0.0543(5) 0.031(2) Uani 1 1 d . . .
N7 N 0.4897(7) 0.3370(12) 0.2363(6) 0.053(4) Uani 1 1 d . D .
N8 N 0.5513(8) 0.5228(14) 0.2626(7) 0.090(6) Uani 1 1 d D D .
N9 N 0.5383(6) 0.4561(12) 0.1511(8) 0.056(4) Uani 1 1 d . D .
N10 N 0.3413(5) 0.1871(10) -0.0276(5) 0.034(2) Uani 1 1 d . . .
N11 N 0.2606(5) 0.0234(9) -0.0329(5) 0.031(2) Uani 1 1 d . . .
N12 N 0.3198(5) 0.0671(9) 0.0664(4) 0.030(2) Uani 1 1 d . . .
O14 O 0.4152(4) 0.3028(7) 0.0970(4) 0.0290(16) Uani 1 1 d . . .
Zn1 Zn 0.39284(7) 0.36388(14) 0.18838(7) 0.0344(4) Uani 1 1 d . D .
Zn2 Zn 0.51501(9) 0.15182(17) 0.21054(8) 0.0468(5) Uani 1 1 d . D .
Zn3 Zn 0.51139(8) 0.33802(15) 0.07945(9) 0.0440(4) Uani 1 1 d . D .
Zn4 Zn 0.36578(7) 0.34798(13) 0.02104(7) 0.0333(3) Uani 1 1 d . D .
Zn5 Zn 0.40723(7) 0.11810(12) 0.10116(7) 0.0278(3) Uani 1 1 d . D .
C24 C 0.5467(11) 0.371(3) 0.3400(11) 0.043(6) Uani 0.51(3) 1 d PDU D 1
H24A H 0.5410 0.3614 0.3885 0.052 Uiso 0.51(3) 1 calc PR D 1
H24B H 0.5804 0.3069 0.3264 0.052 Uiso 0.51(3) 1 calc PR D 1
C24A C 0.4553(13) 0.444(2) 0.3486(14) 0.062(8) Uani 0.49(3) 1 d PDU D 2
H24C H 0.4503 0.4263 0.3965 0.075 Uiso 0.49(3) 1 calc PR D 2
H24D H 0.4148 0.4854 0.3304 0.075 Uiso 0.49(3) 1 calc PR D 2
C25 C 0.5779(14) 0.500(3) 0.3285(9) 0.057(6) Uani 0.59(3) 1 d PDU D 1
H25A H 0.5622 0.5636 0.3610 0.069 Uiso 0.59(3) 1 calc PR D 1
H25B H 0.6274 0.4964 0.3287 0.069 Uiso 0.59(3) 1 calc PR D 1
C25A C 0.5213(17) 0.512(4) 0.3302(11) 0.067(7) Uani 0.41(3) 1 d PDU D 2
H25C H 0.5164 0.6000 0.3465 0.081 Uiso 0.41(3) 1 calc PR D 2
H25D H 0.5562 0.4720 0.3582 0.081 Uiso 0.41(3) 1 calc PR D 2
C4 C 0.6136(13) -0.053(2) 0.2352(12) 0.057(8) Uani 0.62(3) 1 d P E 1
H4A H 0.6434 -0.0956 0.2667 0.085 Uiso 0.62(3) 1 calc PR E 1
H4B H 0.6400 -0.0201 0.1979 0.085 Uiso 0.62(3) 1 calc PR E 1
H4C H 0.5803 -0.1131 0.2187 0.085 Uiso 0.62(3) 1 calc PR E 1
C4A C 0.6217(14) 0.128(3) 0.3193(15) 0.027(8) Uani 0.38(3) 1 d P E 2
H4A1 H 0.6455 0.0647 0.3457 0.041 Uiso 0.38(3) 1 calc PR E 2
H4A2 H 0.5954 0.1831 0.3488 0.041 Uiso 0.38(3) 1 calc PR E 2
H4A3 H 0.6541 0.1801 0.2948 0.041 Uiso 0.38(3) 1 calc PR E 2
C27 C 0.5694(13) 0.6908(15) 0.1683(9) 0.049(6) Uani 0.59(3) 1 d PDU D 1
H27A H 0.5230 0.7234 0.1661 0.059 Uiso 0.59(3) 1 calc PR D 1
H27B H 0.6013 0.7560 0.1525 0.059 Uiso 0.59(3) 1 calc PR D 1
C27A C 0.6244(14) 0.583(3) 0.1954(12) 0.046(6) Uani 0.41(3) 1 d PDU D 2
H27C H 0.6530 0.6556 0.1829 0.055 Uiso 0.41(3) 1 calc PR D 2
H27D H 0.6543 0.5077 0.1948 0.055 Uiso 0.41(3) 1 calc PR D 2
C26 C 0.5879(13) 0.636(2) 0.2371(10) 0.063(6) Uani 0.66(3) 1 d PDU D 1
H26A H 0.6361 0.6145 0.2361 0.076 Uiso 0.66(3) 1 calc PR D 1
H26B H 0.5823 0.7051 0.2700 0.076 Uiso 0.66(3) 1 calc PR D 1
C26A C 0.6092(17) 0.605(4) 0.273(2) 0.053(7) Uani 0.34(3) 1 d PDU D 2
H26C H 0.6435 0.5698 0.3028 0.064 Uiso 0.34(3) 1 calc PR D 2
H26D H 0.5979 0.6938 0.2842 0.064 Uiso 0.34(3) 1 calc PR D 2

loop_
_atom_site_aniso_label
_atom_site_aniso_U_11
_atom_site_aniso_U_22
_atom_site_aniso_U_33
_atom_site_aniso_U_23
_atom_site_aniso_U_13
_atom_site_aniso_U_12
C1 0.064(10) 0.035(8) 0.044(8) 0.000(6) 0.010(7) 0.023(7)
C2 0.053(10) 0.047(9) 0.104(15) 0.001(9) 0.017(9) 0.017(8)
C3 0.15(2) 0.047(11) 0.14(2) -0.005(12) -0.104(18) 0.014(12)
C5 0.088(13) 0.030(8) 0.108(15) -0.012(8) 0.074(12) 0.004(8)
C6 0.18(2) 0.052(11) 0.065(12) -0.024(9) 0.079(14) -0.013(12)
C7 0.029(7) 0.052(9) 0.037(7) 0.003(6) 0.001(6) -0.002(6)
C8 0.056(10) 0.027(7) 0.129(19) 0.015(9) 0.017(11) -0.007(7)
C9 0.16(2) 0.055(12) 0.099(16) 0.019(11) 0.087(16) 0.031(13)
C10 0.079(13) 0.061(12) 0.123(18) 0.036(11) 0.052(13) 0.022(10)
C11 0.054(9) 0.060(10) 0.045(9) 0.017(7) 0.009(7) 0.001(8)
C12 0.083(12) 0.058(10) 0.037(8) 0.018(7) -0.002(8) 0.016(9)
C13 0.066(10) 0.061(10) 0.028(7) 0.013(7) -0.001(7) 0.009(8)
C14 0.061(8) 0.032(6) 0.023(6) 0.005(5) 0.000(6) 0.019(6)
C15 0.039(7) 0.047(8) 0.010(5) 0.001(5) -0.002(5) 0.014(6)
C16 0.034(8) 0.097(14) 0.129(18) -0.082(13) -0.027(10) 0.012(9)
C17 0.037(9) 0.086(13) 0.18(2) -0.078(15) 0.020(12) -0.023(9)
C18 0.035(8) 0.072(11) 0.091(13) -0.039(10) 0.003(8) 0.016(7)
C19 0.058(9) 0.025(7) 0.070(10) -0.008(7) 0.015(8) -0.003(7)
C20 0.066(9) 0.036(7) 0.031(7) -0.004(6) 0.002(6) 0.009(7)
C21 0.042(8) 0.046(8) 0.032(7) -0.017(6) 0.015(6) -0.011(6)
C22 0.030(7) 0.060(9) 0.023(7) -0.018(6) 0.002(5) 0.006(6)
C23 0.129(18) 0.103(15) 0.032(9) -0.029(9) -0.039(10) 0.055(14)
C28 0.037(8) 0.031(8) 0.158(19) -0.037(9) -0.039(10) 0.003(7)
C29 0.046(9) 0.021(7) 0.125(18) -0.028(9) -0.050(11) 0.008(7)
C30 0.081(12) 0.054(9) 0.032(8) 0.002(7) 0.013(8) -0.019(8)
C31 0.087(12) 0.056(9) 0.024(7) -0.001(6) -0.007(7) 0.008(9)
C32 0.046(8) 0.038(7) 0.041(8) -0.007(6) -0.022(6) -0.001(6)
C33 0.047(8) 0.033(7) 0.053(9) -0.014(6) 0.001(7) -0.006(6)
C34 0.043(7) 0.029(7) 0.047(8) 0.005(6) 0.008(6) 0.007(6)
C35 0.040(7) 0.050(8) 0.033(7) 0.017(7) 0.004(6) -0.007(6)
C36 0.026(6) 0.023(6) 0.048(8) -0.001(5) -0.009(6) 0.002(5)
N1 0.064(8) 0.047(7) 0.020(5) 0.004(5) 0.012(5) 0.017(6)
N2 0.049(7) 0.044(7) 0.039(7) 0.013(5) -0.005(5) 0.006(6)
N3 0.043(6) 0.048(6) 0.022(5) 0.003(5) -0.003(5) 0.009(5)
N4 0.023(6) 0.070(8) 0.057(8) -0.031(7) -0.011(5) 0.009(5)
N5 0.032(6) 0.049(7) 0.069(9) -0.025(6) 0.009(6) -0.001(5)
N6 0.033(6) 0.038(6) 0.023(5) 0.004(4) 0.006(4) -0.002(5)
N7 0.063(8) 0.059(8) 0.037(6) -0.029(6) -0.027(6) 0.031(7)
N8 0.116(14) 0.071(10) 0.084(12) -0.041(9) -0.054(11) 0.016(10)
N9 0.030(6) 0.059(9) 0.078(10) -0.036(7) -0.011(6) 0.000(6)
N10 0.047(6) 0.041(6) 0.014(5) 0.005(4) -0.005(4) -0.014(5)
N11 0.032(6) 0.030(6) 0.032(5) 0.003(4) -0.009(4) -0.008(4)
N12 0.038(6) 0.038(5) 0.013(5) 0.011(4) 0.003(4) -0.015(5)
O14 0.036(4) 0.028(4) 0.023(4) 0.003(3) 0.001(3) -0.008(4)
Zn1 0.0413(8) 0.0374(8) 0.0245(7) -0.0027(7) -0.0003(7) 0.0087(7)
Zn2 0.0479(10) 0.0515(10) 0.0409(9) -0.0163(8) -0.0192(7) 0.0176(8)
Zn3 0.0362(8) 0.0413(9) 0.0545(10) -0.0211(8) 0.0134(8) -0.0083(7)
Zn4 0.0406(8) 0.0354(8) 0.0240(7) 0.0043(6) -0.0005(6) -0.0053(6)
Zn5 0.0318(7) 0.0314(7) 0.0202(6) -0.0004(6) -0.0005(6) -0.0010(6)
C24 0.047(12) 0.069(14) 0.013(10) -0.011(10) -0.012(9) -0.006(11)
C24A 0.076(17) 0.086(19) 0.025(13) -0.019(13) -0.011(13) 0.019(15)
C25 0.063(12) 0.074(12) 0.036(10) -0.010(9) 0.002(10) 0.003(10)
C25A 0.075(14) 0.080(14) 0.047(12) -0.006(12) -0.027(12) 0.003(13)
C4 0.069(17) 0.051(16) 0.050(15) 0.042(12) 0.002(12) 0.016(13)
C4A 0.021(15) 0.035(19) 0.026(17) 0.004(13) -0.002(12) -0.008(13)
C27 0.053(11) 0.056(12) 0.038(11) -0.010(9) 0.010(9) -0.003(10)
C27A 0.049(12) 0.056(13) 0.033(12) -0.017(11) 0.000(10) 0.001(11)
C26 0.066(12) 0.077(12) 0.046(11) -0.031(10) -0.009(10) -0.005(10)
C26A 0.056(13) 0.071(14) 0.033(13) -0.009(12) -0.002(12) 0.001(12)

loop_
_atom_type_symbol
_atom_type_description
_atom_type_scat_dispersion_real
_atom_type_scat_dispersion_imag
_atom_type_scat_source
C C 0.0033 0.0016 'International Tables Vol C Tables 4.2.6.8 and 6.1.1.4'
H H 0.0000 0.0000 'International Tables Vol C Tables 4.2.6.8 and 6.1.1.4'
N N 0.0061 0.0033 'International Tables Vol C Tables 4.2.6.8 and 6.1.1.4'
O O 0.0106 0.0060 'International Tables Vol C Tables 4.2.6.8 and 6.1.1.4'
Zn Zn 0.2839 1.4301 'International Tables Vol C Tables 4.2.6.8 and 6.1.1.4'

loop_
_geom_angle_atom_site_label_1
_geom_angle_atom_site_label_2
_geom_angle_atom_site_label_3
_geom_angle
C2 C1 Zn1 116.8(11)
C2 C1 H1A 108.1
Zn1 C1 H1A 108.1
C2 C1 H1B 108.1
Zn1 C1 H1B 108.1
H1A C1 H1B 107.3
C1 C2 H2A 109.5
C1 C2 H2B 109.5
H2A C2 H2B 109.5
C1 C2 H2C 109.5
H2A C2 H2C 109.5
H2B C2 H2C 109.5
C4A C3 C4 111(2)
C4A C3 Zn2 124.6(17)
C4 C3 Zn2 110.9(15)
C4A C3 H3A 20.9
C4 C3 H3A 109.5
Zn2 C3 H3A 109.5
C4A C3 H3B 88.4
C4 C3 H3B 109.5
Zn2 C3 H3B 109.5
H3A C3 H3B 108.0
C6 C5 Zn3 118.1(12)
C6 C5 H5A 107.8
Zn3 C5 H5A 107.8
C6 C5 H5B 107.8
Zn3 C5 H5B 107.8
H5A C5 H5B 107.1
C5 C6 H6A 109.5
C5 C6 H6B 109.5
H6A C6 H6B 109.5
C5 C6 H6C 109.5
H6A C6 H6C 109.5
H6B C6 H6C 109.5
C8 C7 Zn4 115.1(10)
C8 C7 H7A 108.5
Zn4 C7 H7A 108.5
C8 C7 H7B 108.5
Zn4 C7 H7B 108.5
H7A C7 H7B 107.5
C7 C8 H8A 109.5
C7 C8 H8B 109.5
H8A C8 H8B 109.5
C7 C8 H8C 109.5
H8A C8 H8C 109.5
H8B C8 H8C 109.5
C10 C9 N1 112.2(16)
C10 C9 H9A 109.2
N1 C9 H9A 109.2
C10 C9 H9B 109.2
N1 C9 H9B 109.2
H9A C9 H9B 107.9
C9 C10 C11 113.4(19)
C9 C10 H10A 108.9
C11 C10 H10A 108.9
C9 C10 H10B 108.9
C11 C10 H10B 108.9
H10A C10 H10B 107.7
N2 C11 C10 110.0(12)
N2 C11 H11A 109.7
C10 C11 H11A 109.7
N2 C11 H11B 109.7
C10 C11 H11B 109.7
H11A C11 H11B 108.2
N2 C12 C13 113.9(13)
N2 C12 H12A 108.8
C13 C12 H12A 108.8
N2 C12 H12B 108.8
C13 C12 H12B 108.8
H12A C12 H12B 107.7
C12 C13 C14 106.1(12)
C12 C13 H13A 110.5
C14 C13 H13A 110.5
C12 C13 H13B 110.5
C14 C13 H13B 110.5
H13A C13 H13B 108.7
N3 C14 C13 113.1(11)
N3 C14 H14A 109.0
C13 C14 H14A 109.0
N3 C14 H14B 109.0
C13 C14 H14B 109.0
H14A C14 H14B 107.8
N1 C15 N2 122.4(11)
N1 C15 N3 117.0(11)
N2 C15 N3 120.6(11)
N4 C16 C17 111.8(15)
N4 C16 H16A 109.3
C17 C16 H16A 109.3
N4 C16 H16B 109.3
C17 C16 H16B 109.3
H16A C16 H16B 107.9
C16 C17 C18 106.8(16)
C16 C17 H17A 110.4
C18 C17 H17A 110.4
C16 C17 H17B 110.4
C18 C17 H17B 110.4
H17A C17 H17B 108.6
N5 C18 C17 112.2(11)
N5 C18 H18A 109.2
C17 C18 H18A 109.2
N5 C18 H18B 109.2
C17 C18 H18B 109.2
H18A C18 H18B 107.9
N5 C19 C20 109.0(11)
N5 C19 H19A 109.9
C20 C19 H19A 109.9
N5 C19 H19B 109.9
C20 C19 H19B 109.9
H19A C19 H19B 108.3
C21 C20 C19 107.9(11)
C21 C20 H20A 110.1
C19 C20 H20A 110.1
C21 C20 H20B 110.1
C19 C20 H20B 110.1
H20A C20 H20B 108.4
N6 C21 C20 112.0(11)
N6 C21 H21A 109.2
C20 C21 H21A 109.2
N6 C21 H21B 109.2
C20 C21 H21B 109.2
H21A C21 H21B 107.9
N6 C22 N5 122.9(11)
N6 C22 N4 116.6(10)
N5 C22 N4 120.6(11)
N7 C23 C24A 122.2(18)
N7 C23 C24 106.2(17)
C24A C23 C24 80.5(17)
N7 C23 H23A 110.5
C24A C23 H23A 120.6
C24 C23 H23A 110.5
N7 C23 H23B 110.5
C24A C23 H23B 30.0
C24 C23 H23B 110.5
H23A C23 H23B 108.7
N9 C28 C27 121.7(17)
N9 C28 C27A 104.1(19)
C27 C28 C27A 65.8(17)
N9 C28 H28A 106.9
C27 C28 H28A 106.9
C27A C28 H28A 146.5
N9 C28 H28B 106.9
C27 C28 H28B 106.9
C27A C28 H28B 51.1
H28A C28 H28B 106.7
N9 C29 N8 122.6(17)
N9 C29 N7 119.2(13)
N8 C29 N7 118(2)
N10 C30 C31 110.3(12)
N10 C30 H30A 109.6
C31 C30 H30A 109.6
N10 C30 H30B 109.6
C31 C30 H30B 109.6
H30A C30 H30B 108.1
C32 C31 C30 106.2(12)
C32 C31 H31A 110.5
C30 C31 H31A 110.5
C32 C31 H31B 110.5
C30 C31 H31B 110.5
H31A C31 H31B 108.7
N11 C32 C31 112.6(10)
N11 C32 H32A 109.1
C31 C32 H32A 109.1
N11 C32 H32B 109.1
C31 C32 H32B 109.1
H32A C32 H32B 107.8
N11 C33 C34 113.5(11)
N11 C33 H33A 108.9
C34 C33 H33A 108.9
N11 C33 H33B 108.9
C34 C33 H33B 108.9
H33A C33 H33B 107.7
C33 C34 C35 107.7(10)
C33 C34 H34A 110.2
C35 C34 H34A 110.2
C33 C34 H34B 110.2
C35 C34 H34B 110.2
H34A C34 H34B 108.5
N12 C35 C34 110.8(11)
N12 C35 H35A 109.5
C34 C35 H35A 109.5
N12 C35 H35B 109.5
C34 C35 H35B 109.5
H35A C35 H35B 108.1
N10 C36 N11 121.7(11)
N10 C36 N12 117.7(10)
N11 C36 N12 120.6(11)
C15 N1 C9 117.1(12)
C15 N1 Zn1 129.8(9)
C9 N1 Zn1 111.3(10)
C15 N2 C11 123.3(11)
C15 N2 C12 122.8(12)
C11 N2 C12 113.7(12)
C15 N3 C14 115.1(10)
C15 N3 Zn5 111.2(7)
C14 N3 Zn5 108.6(7)
C15 N3 Zn2 117.7(8)
C14 N3 Zn2 106.9(8)
Zn5 N3 Zn2 95.4(4)
C22 N4 C16 115.1(11)
C22 N4 Zn3 108.5(9)
C16 N4 Zn3 109.9(11)
C22 N4 Zn2 120.5(9)
C16 N4 Zn2 101.9(11)
Zn3 N4 Zn2 99.7(4)
C22 N5 C19 123.8(11)
C22 N5 C18 124.3(11)
C19 N5 C18 111.4(11)
C22 N6 C21 116.0(10)
C22 N6 Zn5 124.1(8)
C21 N6 Zn5 119.6(8)
C29 N7 C23 114.7(14)
C29 N7 Zn2 120.0(11)
C23 N7 Zn2 103.5(10)
C29 N7 Zn1 105.8(9)
C23 N7 Zn1 108.8(10)
Zn2 N7 Zn1 103.1(5)
C29 N8 C25 129.8(17)
C29 N8 C26A 137(2)
C25 N8 C26A 71(2)
C29 N8 C26 115.9(17)
C25 N8 C26 105.6(16)
C26A N8 C26 35(2)
C29 N8 C25A 117(2)
C25 N8 C25A 45.5(17)
C26A N8 C25A 104(2)
C26 N8 C25A 125.0(19)
C29 N9 C28 115.6(13)
C29 N9 Zn3 125.8(11)
C28 N9 Zn3 118.1(12)
C36 N10 C30 115.6(10)
C36 N10 Zn4 122.7(8)
C30 N10 Zn4 117.3(8)
C36 N11 C33 123.6(10)
C36 N11 C32 122.9(10)
C33 N11 C32 113.4(10)
C36 N12 C35 115.5(10)
C36 N12 Zn5 117.3(8)
C35 N12 Zn5 126.2(8)
Zn4 O14 Zn5 104.1(4)
Zn4 O14 Zn3 108.4(4)
Zn5 O14 Zn3 105.8(4)
Zn4 O14 Zn1 123.3(4)
Zn5 O14 Zn1 105.2(4)
Zn3 O14 Zn1 108.7(4)
C1 Zn1 O14 122.9(5)
C1 Zn1 N1 118.3(5)
O14 Zn1 N1 104.2(4)
C1 Zn1 N7 111.8(5)
O14 Zn1 N7 99.6(4)
N1 Zn1 N7 95.1(5)
C1 Zn1 Zn5 152.2(4)
O14 Zn1 Zn5 36.9(2)
N1 Zn1 Zn5 68.6(3)
N7 Zn1 Zn5 93.4(3)
C3 Zn2 N7 115.8(7)
C3 Zn2 N3 113.8(8)
N7 Zn2 N3 105.1(5)
C3 Zn2 N4 110.7(10)
N7 Zn2 N4 104.9(5)
N3 Zn2 N4 105.7(4)
C3 Zn2 Zn5 145.4(6)
N7 Zn2 Zn5 96.7(3)
N3 Zn2 Zn5 41.2(3)
N4 Zn2 Zn5 69.1(3)
N9 Zn3 O14 104.5(4)
N9 Zn3 C5 117.3(7)
O14 Zn3 C5 117.3(7)
N9 Zn3 N4 100.2(5)
O14 Zn3 N4 102.4(4)
C5 Zn3 N4 112.8(6)
N9 Zn3 Zn4 120.3(3)
O14 Zn3 Zn4 34.7(2)
C5 Zn3 Zn4 83.0(6)
N4 Zn3 Zn4 123.8(3)
N9 Zn3 Zn5 122.7(5)
O14 Zn3 Zn5 36.7(2)
C5 Zn3 Zn5 118.7(5)
N4 Zn3 Zn5 68.4(3)
Zn4 Zn3 Zn5 57.56(5)
O14 Zn4 C7 128.9(5)
O14 Zn4 N10 108.1(4)
C7 Zn4 N10 122.7(5)
O14 Zn4 Zn5 38.8(2)
C7 Zn4 Zn5 167.5(4)
N10 Zn4 Zn5 69.8(3)
O14 Zn4 Zn3 36.9(2)
C7 Zn4 Zn3 110.0(4)
N10 Zn4 Zn3 112.3(3)
Zn5 Zn4 Zn3 61.28(5)
O14 Zn5 N12 109.3(4)
O14 Zn5 N6 108.4(4)
N12 Zn5 N6 114.9(4)
O14 Zn5 N3 110.2(4)
N12 Zn5 N3 111.8(4)
N6 Zn5 N3 102.0(4)
O14 Zn5 Zn4 37.1(2)
N12 Zn5 Zn4 77.5(3)
N6 Zn5 Zn4 106.5(3)
N3 Zn5 Zn4 142.5(3)
O14 Zn5 Zn2 81.9(2)
N12 Zn5 Zn2 154.9(3)
N6 Zn5 Zn2 80.6(3)
N3 Zn5 Zn2 43.4(3)
Zn4 Zn5 Zn2 118.55(6)
O14 Zn5 Zn1 37.9(3)
N12 Zn5 Zn1 110.2(3)
N6 Zn5 Zn1 131.8(3)
N3 Zn5 Zn1 75.5(3)
Zn4 Zn5 Zn1 67.34(4)
Zn2 Zn5 Zn1 64.63(5)
O14 Zn5 Zn3 37.5(2)
N12 Zn5 Zn3 138.0(3)
N6 Zn5 Zn3 73.2(3)
N3 Zn5 Zn3 105.9(3)
Zn4 Zn5 Zn3 61.15(5)
Zn2 Zn5 Zn3 63.59(5)
Zn1 Zn5 Zn3 62.08(5)
C25 C24 C23 123(2)
C25 C24 H24A 106.6
C23 C24 H24A 106.7
C25 C24 H24B 106.7
C23 C24 H24B 106.7
H24A C24 H24B 106.6
C23 C24A C25A 88(2)
C23 C24A H24C 114.0
C25A C24A H24C 114.0
C23 C24A H24D 114.0
C25A C24A H24D 114.0
H24C C24A H24D 111.2
N8 C25 C24 98.0(18)
N8 C25 H25A 112.2
C24 C25 H25A 112.2
N8 C25 H25B 112.2
C24 C25 H25B 112.2
H25A C25 H25B 109.8
N8 C25A C24A 127(2)
N8 C25A H25C 105.7
C24A C25A H25C 105.7
N8 C25A H25D 105.6
C24A C25A H25D 105.7
H25C C25A H25D 106.1
C3 C4 H4A 109.5
C3 C4 H4B 109.5
H4A C4 H4B 109.5
C3 C4 H4C 109.5
H4A C4 H4C 109.5
H4B C4 H4C 109.5
C3 C4A H4A1 109.5
C3 C4A H4A2 109.5
H4A1 C4A H4A2 109.5
C3 C4A H4A3 109.5
H4A1 C4A H4A3 109.5
H4A2 C4A H4A3 109.5
C28 C27 C26 92.9(15)
C28 C27 H27A 113.1
C26 C27 H27A 113.1
C28 C27 H27B 113.1
C26 C27 H27B 113.1
H27A C27 H27B 110.5
C28 C27A C26A 133(3)
C28 C27A H27C 104.0
C26A C27A H27C 104.0
C28 C27A H27D 104.0
C26A C27A H27D 104.1
H27C C27A H27D 105.5
N8 C26 C27 119.4(17)
N8 C26 H26A 107.5
C27 C26 H26A 107.5
N8 C26 H26B 107.5
C27 C26 H26B 107.5
H26A C26 H26B 107.0
N8 C26A C27A 86(2)
N8 C26A H26C 114.3
C27A C26A H26C 114.3
N8 C26A H26D 114.3
C27A C26A H26D 114.3
H26C C26A H26D 111.5

loop_
_geom_bond_atom_site_label_1
_geom_bond_atom_site_label_2
_geom_bond_distance
C1 C2 1.52(2)
C1 Zn1 2.001(12)
C1 H1A 0.9900
C1 H1B 0.9900
C2 H2A 0.9800
C2 H2B 0.9800
C2 H2C 0.9800
C3 C4A 1.48(3)
C3 C4 1.62(3)
C3 Zn2 1.972(17)
C3 H3A 0.9900
C3 H3B 0.9900
C5 C6 1.51(2)
C5 Zn3 2.036(18)
C5 H5A 0.9900
C5 H5B 0.9900
C6 H6A 0.9800
C6 H6B 0.9800
C6 H6C 0.9800
C7 C8 1.50(2)
C7 Zn4 1.975(14)
C7 H7A 0.9900
C7 H7B 0.9900
C8 H8A 0.9800
C8 H8B 0.9800
C8 H8C 0.9800
C9 C10 1.43(3)
C9 N1 1.47(2)
C9 H9A 0.9900
C9 H9B 0.9900
C10 C11 1.50(2)
C10 H10A 0.9900
C10 H10B 0.9900
C11 N2 1.445(18)
C11 H11A 0.9900
C11 H11B 0.9900
C12 N2 1.464(19)
C12 C13 1.47(2)
C12 H12A 0.9900
C12 H12B 0.9900
C13 C14 1.517(17)
C13 H13A 0.9900
C13 H13B 0.9900
C14 N3 1.458(15)
C14 H14A 0.9900
C14 H14B 0.9900
C15 N1 1.319(17)
C15 N2 1.365(16)
C15 N3 1.380(15)
C16 N4 1.480(17)
C16 C17 1.51(3)
C16 H16A 0.9900
C16 H16B 0.9900
C17 C18 1.52(2)
C17 H17A 0.9900
C17 H17B 0.9900
C18 N5 1.451(18)
C18 H18A 0.9900
C18 H18B 0.9900
C19 N5 1.450(18)
C19 C20 1.54(2)
C19 H19A 0.9900
C19 H19B 0.9900
C20 C21 1.482(19)
C20 H20A 0.9900
C20 H20B 0.9900
C21 N6 1.462(15)
C21 H21A 0.9900
C21 H21B 0.9900
C22 N6 1.318(16)
C22 N5 1.358(16)
C22 N4 1.382(16)
C23 N7 1.46(2)
C23 C24A 1.533(10)
C23 C24 1.549(10)
C23 H23A 0.9900
C23 H23B 0.9900
C28 N9 1.42(2)
C28 C27 1.524(10)
C28 C27A 1.560(10)
C28 H28A 0.9900
C28 H28B 0.9900
C29 N9 1.32(3)
C29 N8 1.38(2)
C29 N7 1.39(2)
C30 N10 1.466(17)
C30 C31 1.54(2)
C30 H30A 0.9900
C30 H30B 0.9900
C31 C32 1.51(2)
C31 H31A 0.9900
C31 H31B 0.9900
C32 N11 1.477(16)
C32 H32A 0.9900
C32 H32B 0.9900
C33 N11 1.445(16)
C33 C34 1.52(2)
C33 H33A 0.9900
C33 H33B 0.9900
C34 C35 1.518(19)
C34 H34A 0.9900
C34 H34B 0.9900
C35 N12 1.451(15)
C35 H35A 0.9900
C35 H35B 0.9900
C36 N10 1.342(16)
C36 N11 1.362(15)
C36 N12 1.367(15)
N1 Zn1 2.055(12)
N3 Zn5 2.052(10)
N3 Zn2 2.143(11)
N4 Zn3 2.148(12)
N4 Zn2 2.161(13)
N6 Zn5 1.999(10)
N7 Zn2 2.080(11)
N7 Zn1 2.182(11)
N8 C25 1.450(10)
N8 C26A 1.460(10)
N8 C26 1.491(10)
N8 C25A 1.493(10)
N9 Zn3 1.981(12)
N10 Zn4 2.018(10)
N12 Zn5 1.958(10)
O14 Zn4 1.884(8)
O14 Zn5 1.953(7)
O14 Zn3 1.989(8)
O14 Zn1 2.002(9)
Zn1 Zn5 3.1425(18)
Zn2 Zn5 3.103(2)
Zn3 Zn4 3.141(2)
Zn3 Zn5 3.145(2)
Zn4 Zn5 3.026(2)
C24 C25 1.52(4)
C24 H24A 0.9900
C24 H24B 0.9900
C24A C25A 1.545(10)
C24A H24C 0.9900
C24A H24D 0.9900
C25 H25A 0.9900
C25 H25B 0.9900
C25A H25C 0.9900
C25A H25D 0.9900
C4 H4A 0.9800
C4 H4B 0.9800
C4 H4C 0.9800
C4A H4A1 0.9800
C4A H4A2 0.9800
C4A H4A3 0.9800
C27 C26 1.547(10)
C27 H27A 0.9900
C27 H27B 0.9900
C27A C26A 1.60(5)
C27A H27C 0.9900
C27A H27D 0.9900
C26 H26A 0.9900
C26 H26B 0.9900
C26A H26C 0.9900
C26A H26D 0.9900
